data_4316411
loop_
_publ_author_name
'Alvaro S. de Sousa'
'Manuel A. Fernandes'
'Kamentheren Padayachy'
'Helder M. Marques'

_publ_section_title
;
 Amino-Alcohol Ligands: Synthesis and Structure of
 N,N'-bis(2-hydroxycyclopentyl)ethane-1,2-diamine and Its Salts, and an
 Assessment of Its Fitness and That of Related Ligands for Complexing
 Metal Ions
;
_journal_name_full 'Inorganic Chemistry'
_journal_page_first 8003
_journal_page_last 8011
_journal_paper_doi 10.1021/ic101018b
_journal_volume 49
_journal_year 2010
_chemical_formula_moiety 'C12 H24 N2 O2'
_chemical_formula_sum 'C12 H24 N2 O2'
_chemical_formula_weight 228.33
_chemical_name_systematic
;
 ?
;
_space_group_IT_number 14
_symmetry_cell_setting monoclinic
_symmetry_space_group_name_Hall '-P 2ybc'
_symmetry_space_group_name_H-M 'P 1 21/c 1'
_atom_sites_solution_hydrogens geom
_atom_sites_solution_primary direct
_atom_sites_solution_secondary difmap
_audit_creation_method SHELXL-97
_cell_angle_alpha 90.00
_cell_angle_beta 99.9880(10)
_cell_angle_gamma 90.00
_cell_formula_units_Z 2
_cell_length_a 11.1351(3)
_cell_length_b 7.7965(2)
_cell_length_c 7.2759(2)
_cell_measurement_reflns_used 5745
_cell_measurement_temperature 173(2)
_cell_measurement_theta_max 28.30
_cell_measurement_theta_min 2.61
_cell_volume 622.08(3)
_computing_cell_refinement 'Bruker SMART'
_computing_data_collection 'Bruker SMART'
_computing_data_reduction 'Bruker SAINT'
_computing_molecular_graphics 'Bruker SHELXTL'
_computing_publication_material 'Bruker SHELXTL'
_computing_structure_refinement 'SHELXL-97 (Sheldrick, 1997)'
_computing_structure_solution 'Bruker SHELXTL'
_diffrn_ambient_temperature 173(2)
_diffrn_measured_fraction_theta_full 1.000
_diffrn_measured_fraction_theta_max 1.000
_diffrn_measurement_device_type 'CCD area detector'
_diffrn_measurement_method 'phi and omega scans'
_diffrn_radiation_monochromator graphite
_diffrn_radiation_source 'fine-focus sealed tube'
_diffrn_radiation_type MoK\a
_diffrn_radiation_wavelength 0.71073
_diffrn_reflns_av_R_equivalents 0.0381
_diffrn_reflns_av_sigmaI/netI 0.0173
_diffrn_reflns_limit_h_max 14
_diffrn_reflns_limit_h_min -14
_diffrn_reflns_limit_k_max 10
_diffrn_reflns_limit_k_min -10
_diffrn_reflns_limit_l_max 9
_diffrn_reflns_limit_l_min -9
_diffrn_reflns_number 11215
_diffrn_reflns_theta_full 28.00
_diffrn_reflns_theta_max 28.00
_diffrn_reflns_theta_min 1.86
_exptl_absorpt_coefficient_mu 0.083
_exptl_absorpt_correction_type none
_exptl_crystal_colour colourless
_exptl_crystal_density_diffrn 1.219
_exptl_crystal_density_method 'not measured'
_exptl_crystal_description blocky
_exptl_crystal_F_000 252
_exptl_crystal_size_max 0.34
_exptl_crystal_size_mid 0.30
_exptl_crystal_size_min 0.11
_refine_diff_density_max 0.297
_refine_diff_density_min -0.226
_refine_diff_density_rms 0.060
_refine_ls_extinction_method none
_refine_ls_goodness_of_fit_ref 1.053
_refine_ls_hydrogen_treatment mixed
_refine_ls_matrix_type full
_refine_ls_number_parameters 81
_refine_ls_number_reflns 1498
_refine_ls_number_restraints 0
_refine_ls_restrained_S_all 1.053
_refine_ls_R_factor_all 0.0449
_refine_ls_R_factor_gt 0.0400
_refine_ls_shift/su_max 0.007
_refine_ls_shift/su_mean 0.001
_refine_ls_structure_factor_coef Fsqd
_refine_ls_weighting_details 'calc w=1/[\s^2^(Fo^2^)+(0.0690P)^2^+0.1249P] where P=(Fo^2^+2Fc^2^)/3'
_refine_ls_weighting_scheme calc
_refine_ls_wR_factor_gt 0.1091
_refine_ls_wR_factor_ref 0.1132
_reflns_number_gt 1293
_reflns_number_total 1498
_reflns_threshold_expression >2sigma(I)
_cod_data_source_file ic101018b_si_002_1.cif
_cod_data_source_block 766041
_cod_depositor_comments
;
The following automatic conversions were performed:

'_symmetry_cell_setting' value 'Monoclinic' changed to 'monoclinic'
according to the built-in table from CIF Core dictionary named
'cif_core.dic' version 2.4.1 from 2010-06-29.

Automatic conversion script
Id: cif_fix_values 1646 2011-03-28 12:23:43Z adriana 
;
_cod_database_code 4316411

loop_
_symmetry_equiv_pos_as_xyz
'x, y, z'
'-x, y+1/2, -z+1/2'
'-x, -y, -z'
'x, -y-1/2, z-1/2'

loop_
_atom_site_label
_atom_site_type_symbol
_atom_site_fract_x
_atom_site_fract_y
_atom_site_fract_z
_atom_site_U_iso_or_equiv
_atom_site_adp_type
_atom_site_occupancy
_atom_site_symmetry_multiplicity
_atom_site_calc_flag
_atom_site_refinement_flags
_atom_site_disorder_assembly
_atom_site_disorder_group
C1 C 0.30922(9) -0.01380(12) 0.26138(13) 0.0169(2) Uani 1 1 d . . .
H1 H 0.3340 -0.1300 0.3125 0.020 Uiso 1 1 calc R . .
C2 C 0.27431(8) 0.09769(12) 0.41585(13) 0.0173(2) Uani 1 1 d . . .
H2 H 0.2622 0.2183 0.3696 0.021 Uiso 1 1 calc R . .
C3 C 0.15122(10) 0.02442(15) 0.44418(15) 0.0260(3) Uani 1 1 d . . .
H3A H 0.0992 0.1156 0.4834 0.031 Uiso 1 1 calc R . .
H3B H 0.1628 -0.0667 0.5404 0.031 Uiso 1 1 calc R . .
C4 C 0.09327(10) -0.04916(17) 0.25367(17) 0.0320(3) Uani 1 1 d . . .
H4A H 0.0177 0.0140 0.2026 0.038 Uiso 1 1 calc R . .
H4B H 0.0728 -0.1718 0.2654 0.038 Uiso 1 1 calc R . .
C5 C 0.18898(9) -0.02773(14) 0.12538(14) 0.0230(3) Uani 1 1 d . . .
H5A H 0.1891 -0.1282 0.0422 0.028 Uiso 1 1 calc R . .
H5B H 0.1732 0.0771 0.0483 0.028 Uiso 1 1 calc R . .
C6 C 0.44415(9) -0.03876(13) 0.03050(13) 0.0187(2) Uani 1 1 d . . .
H6A H 0.3756 -0.0407 -0.0762 0.022 Uiso 1 1 calc R . .
H6B H 0.4618 -0.1584 0.0724 0.022 Uiso 1 1 calc R . .
N1 N 0.40986(7) 0.06274(11) 0.18385(11) 0.0169(2) Uani 1 1 d . . .
O1 O 0.36433(7) 0.09627(10) 0.57939(10) 0.0221(2) Uani 1 1 d . . .
H1A H 0.3795(13) 0.203(2) 0.614(2) 0.040(4) Uiso 1 1 d . . .
H1B H 0.4743(12) 0.0619(16) 0.2739(19) 0.023(3) Uiso 1 1 d . . .

loop_
_atom_site_aniso_label
_atom_site_aniso_U_11
_atom_site_aniso_U_22
_atom_site_aniso_U_33
_atom_site_aniso_U_23
_atom_site_aniso_U_13
_atom_site_aniso_U_12
C1 0.0185(5) 0.0174(4) 0.0154(4) -0.0001(3) 0.0044(3) 0.0007(3)
C2 0.0186(5) 0.0191(5) 0.0147(5) -0.0002(3) 0.0042(3) 0.0013(3)
C3 0.0231(5) 0.0313(6) 0.0259(6) -0.0022(4) 0.0112(4) -0.0045(4)
C4 0.0213(5) 0.0437(7) 0.0315(6) -0.0033(5) 0.0059(4) -0.0089(5)
C5 0.0219(5) 0.0269(5) 0.0194(5) -0.0021(4) 0.0016(4) -0.0047(4)
C6 0.0205(5) 0.0217(5) 0.0145(5) -0.0029(4) 0.0051(4) 0.0014(4)
N1 0.0170(4) 0.0216(4) 0.0124(4) -0.0017(3) 0.0034(3) 0.0009(3)
O1 0.0264(4) 0.0232(4) 0.0154(4) -0.0016(3) 0.0003(3) 0.0022(3)

loop_
_atom_type_symbol
_atom_type_description
_atom_type_scat_dispersion_real
_atom_type_scat_dispersion_imag
_atom_type_scat_source
C C 0.0033 0.0016 'International Tables Vol C Tables 4.2.6.8 and 6.1.1.4'
H H 0.0000 0.0000 'International Tables Vol C Tables 4.2.6.8 and 6.1.1.4'
N N 0.0061 0.0033 'International Tables Vol C Tables 4.2.6.8 and 6.1.1.4'
O O 0.0106 0.0060 'International Tables Vol C Tables 4.2.6.8 and 6.1.1.4'

loop_
_geom_angle_atom_site_label_1
_geom_angle_atom_site_label_2
_geom_angle_atom_site_label_3
_geom_angle
_geom_angle_site_symmetry_1
_geom_angle_site_symmetry_3
_geom_angle_publ_flag
N1 C1 C2 111.19(8) . . ?
N1 C1 C5 115.03(8) . . ?
C2 C1 C5 102.23(8) . . ?
N1 C1 H1 109.4 . . ?
C2 C1 H1 109.4 . . ?
C5 C1 H1 109.4 . . ?
O1 C2 C1 112.41(8) . . ?
O1 C2 C3 113.79(8) . . ?
C1 C2 C3 103.61(8) . . ?
O1 C2 H2 108.9 . . ?
C1 C2 H2 108.9 . . ?
C3 C2 H2 108.9 . . ?
C2 C3 C4 105.29(8) . . ?
C2 C3 H3A 110.7 . . ?
C4 C3 H3A 110.7 . . ?
C2 C3 H3B 110.7 . . ?
C4 C3 H3B 110.7 . . ?
H3A C3 H3B 108.8 . . ?
C3 C4 C5 106.23(9) . . ?
C3 C4 H4A 110.5 . . ?
C5 C4 H4A 110.5 . . ?
C3 C4 H4B 110.5 . . ?
C5 C4 H4B 110.5 . . ?
H4A C4 H4B 108.7 . . ?
C1 C5 C4 103.66(8) . . ?
C1 C5 H5A 111.0 . . ?
C4 C5 H5A 111.0 . . ?
C1 C5 H5B 111.0 . . ?
C4 C5 H5B 111.0 . . ?
H5A C5 H5B 109.0 . . ?
N1 C6 C6 109.96(10) . 3_655 ?
N1 C6 H6A 109.7 . . ?
C6 C6 H6A 109.7 3_655 . ?
N1 C6 H6B 109.7 . . ?
C6 C6 H6B 109.7 3_655 . ?
H6A C6 H6B 108.2 . . ?
C1 N1 C6 112.90(7) . . ?
C1 N1 H1B 106.8(8) . . ?
C6 N1 H1B 105.9(8) . . ?
C2 O1 H1A 107.9(10) . . ?

loop_
_geom_bond_atom_site_label_1
_geom_bond_atom_site_label_2
_geom_bond_distance
_geom_bond_site_symmetry_2
_geom_bond_publ_flag
C1 N1 1.4660(12) . ?
C1 C2 1.5236(12) . ?
C1 C5 1.5244(13) . ?
C1 H1 1.0000 . ?
C2 O1 1.4167(11) . ?
C2 C3 1.5315(14) . ?
C2 H2 1.0000 . ?
C3 C4 1.5351(16) . ?
C3 H3A 0.9900 . ?
C3 H3B 0.9900 . ?
C4 C5 1.5427(15) . ?
C4 H4A 0.9900 . ?
C4 H4B 0.9900 . ?
C5 H5A 0.9900 . ?
C5 H5B 0.9900 . ?
C6 N1 1.4714(12) . ?
C6 C6 1.5168(19) 3_655 ?
C6 H6A 0.9900 . ?
C6 H6B 0.9900 . ?
N1 H1B 0.884(14) . ?
O1 H1A 0.877(17) . ?

loop_
_geom_hbond_atom_site_label_D
_geom_hbond_atom_site_label_H
_geom_hbond_atom_site_label_A
_geom_hbond_distance_DH
_geom_hbond_distance_HA
_geom_hbond_distance_DA
_geom_hbond_angle_DHA
_geom_hbond_site_symmetry_A
N1 H1B O1 0.884(14) 2.285(14) 3.0536(11) 145.3(11) 3_656
O1 H1A N1 0.877(17) 1.911(18) 2.7872(11) 178.6(15) 4_566

loop_
_geom_torsion_atom_site_label_1
_geom_torsion_atom_site_label_2
_geom_torsion_atom_site_label_3
_geom_torsion_atom_site_label_4
_geom_torsion
_geom_torsion_site_symmetry_1
_geom_torsion_site_symmetry_2
_geom_torsion_site_symmetry_3
_geom_torsion_site_symmetry_4
_geom_torsion_publ_flag
N1 C1 C2 O1 -70.47(10) . . . . ?
C5 C1 C2 O1 166.28(8) . . . . ?
N1 C1 C2 C3 166.24(8) . . . . ?
C5 C1 C2 C3 42.99(9) . . . . ?
O1 C2 C3 C4 -151.34(9) . . . . ?
C1 C2 C3 C4 -28.96(11) . . . . ?
C2 C3 C4 C5 4.04(13) . . . . ?
N1 C1 C5 C4 -160.77(9) . . . . ?
C2 C1 C5 C4 -40.15(10) . . . . ?
C3 C4 C5 C1 22.33(12) . . . . ?
C2 C1 N1 C6 -178.42(7) . . . . ?
C5 C1 N1 C6 -62.85(11) . . . . ?
C6 C6 N1 C1 -174.75(9) 3_655 . . . ?
